data_7015724
loop_
_publ_author_name
'Burrows, Andrew D.'
'Kelly, David J.'
'Mahon, Mary F.'
'Raithby, Paul R.'
'Richardson, Christopher'
'Stevenson, Anna J.'

_publ_section_title
;
 Silver coordination networks and cages based on a semi-rigid
 bis(isoxazolyl) ligand.
;
_journal_issue 20
_journal_name_full 'Dalton transactions (Cambridge, England : 2003)'
_journal_page_first 5483
_journal_page_last 5493
_journal_paper_doi 10.1039/c1dt10029g
_journal_volume 40
_journal_year 2011
_chemical_formula_sum 'C42 H43 Ag2 F6 N5 O8'
_chemical_formula_weight 1075.55
_chemical_name_systematic
;
?
;
_space_group_IT_number 2
_symmetry_cell_setting triclinic
_symmetry_space_group_name_Hall '-P 1'
_symmetry_space_group_name_H-M 'P -1'
_atom_sites_solution_hydrogens geom
_atom_sites_solution_primary direct
_atom_sites_solution_secondary difmap
_audit_creation_method SHELXL-97
_cell_angle_alpha 75.779(1)
_cell_angle_beta 81.104(1)
_cell_angle_gamma 64.377(1)
_cell_formula_units_Z 2
_cell_length_a 10.7180(2)
_cell_length_b 11.2600(2)
_cell_length_c 20.7660(5)
_cell_measurement_reflns_used 34727
_cell_measurement_temperature 150(2)
_cell_measurement_theta_max 25.028
_cell_measurement_theta_min 2.910
_cell_volume 2187.07(8)
_computing_cell_refinement 'HKL Scalepack (Otwinowski & Minor 1997)'
_computing_data_collection 'Collect (Bruker AXS BV 1997-2004)'
_computing_data_reduction 'Denzo & Scalepack (Otwinowski, Minor 1997)'
_computing_molecular_graphics 'ORTEX (P.McArdle 1995)'
_computing_publication_material 'SHELXL-97/2 (Sheldrick 1997)'
_computing_structure_refinement 'SHELXL-97/2 (Sheldrick 1997)'
_computing_structure_solution 'SHELXS-97 (Sheldrick 1990)'
_diffrn_ambient_temperature 150(2)
_diffrn_measured_fraction_theta_full 0.984
_diffrn_measured_fraction_theta_max 0.984
_diffrn_measurement_device_type '95mm CCD camera on \k-goniostat'
_diffrn_measurement_method CCD
_diffrn_radiation_monochromator 'horizonally mounted graphite crystal'
_diffrn_radiation_source 'fine-focus sealed tube'
_diffrn_radiation_type MoK\a
_diffrn_radiation_wavelength 0.71073
_diffrn_reflns_av_R_equivalents 0.0574
_diffrn_reflns_av_sigmaI/netI 0.0536
_diffrn_reflns_limit_h_max 12
_diffrn_reflns_limit_h_min -12
_diffrn_reflns_limit_k_max 13
_diffrn_reflns_limit_k_min -13
_diffrn_reflns_limit_l_max 24
_diffrn_reflns_limit_l_min -24
_diffrn_reflns_number 28707
_diffrn_reflns_theta_full 25.02
_diffrn_reflns_theta_max 25.02
_diffrn_reflns_theta_min 3.56
_exptl_absorpt_coefficient_mu 0.978
_exptl_absorpt_correction_T_max 0.932
_exptl_absorpt_correction_T_min 0.828
_exptl_absorpt_correction_type multi-scan
_exptl_absorpt_process_details
;
multi-scan from symmetry-related measurements
Sortav (Blessing 1995)
;
_exptl_crystal_colour colorless
_exptl_crystal_density_diffrn 1.633
_exptl_crystal_density_method 'not measured'
_exptl_crystal_description block
_exptl_crystal_F_000 1084
_exptl_crystal_size_max 0.15
_exptl_crystal_size_mid 0.15
_exptl_crystal_size_min 0.10
_platon_squeeze_details
;
;
_refine_diff_density_max 1.101
_refine_diff_density_min -0.747
_refine_diff_density_rms 0.085
_refine_ls_extinction_method none
_refine_ls_goodness_of_fit_ref 1.029
_refine_ls_hydrogen_treatment constr
_refine_ls_matrix_type full
_refine_ls_number_parameters 592
_refine_ls_number_reflns 7585
_refine_ls_number_restraints 97
_refine_ls_restrained_S_all 1.038
_refine_ls_R_factor_all 0.0650
_refine_ls_R_factor_gt 0.0416
_refine_ls_shift/su_max 0.001
_refine_ls_shift/su_mean 0.000
_refine_ls_structure_factor_coef Fsqd
_refine_ls_weighting_details 'calc w=1/[\s^2^(Fo^2^)+(0.0443P)^2^+1.6092P] where P=(Fo^2^+2Fc^2^)/3'
_refine_ls_weighting_scheme calc
_refine_ls_wR_factor_gt 0.0899
_refine_ls_wR_factor_ref 0.0972
_reflns_number_gt 5709
_reflns_number_total 7585
_reflns_threshold_expression >2sigma(I)
_cod_data_source_file c1dt10029g.txt
_cod_data_source_block Compound-2b-k09adb04
_cod_original_sg_symbol_H-M P-1
_cod_database_code 7015724

loop_
_symmetry_equiv_pos_as_xyz
'x, y, z'
'-x, -y, -z'

loop_
_atom_site_label
_atom_site_type_symbol
_atom_site_fract_x
_atom_site_fract_y
_atom_site_fract_z
_atom_site_U_iso_or_equiv
_atom_site_adp_type
_atom_site_occupancy
_atom_site_symmetry_multiplicity
_atom_site_calc_flag
_atom_site_refinement_flags
_atom_site_disorder_assembly
_atom_site_disorder_group
Ag1 Ag 0.37344(3) 0.36124(3) 0.216760(17) 0.03776(12) Uani 1 1 d . . .
Ag2 Ag 0.60167(3) 0.10755(3) 0.290856(16) 0.03118(11) Uani 1 1 d . . .
O5 O 0.9382(3) -0.0362(2) 0.31507(13) 0.0292(6) Uani 1 1 d . . .
O7 O 0.0484(3) 0.5273(2) 0.17769(13) 0.0281(6) Uani 1 1 d . . .
O8 O 0.4749(3) 0.5789(3) 0.09952(14) 0.0352(7) Uani 1 1 d . . .
C32 C 0.7244(5) 0.2348(4) 0.1195(2) 0.0452(12) Uani 1 1 d . . .
H32A H 0.8135 0.2217 0.1335 0.068 Uiso 1 1 calc R . .
H32B H 0.7406 0.1880 0.0830 0.068 Uiso 1 1 calc R . .
H32C H 0.6749 0.1986 0.1571 0.068 Uiso 1 1 calc R . .
N3 N 0.1614(3) 0.5456(3) 0.19410(16) 0.0280(7) Uani 1 1 d . . .
N1 N 0.8300(3) -0.0648(3) 0.30151(15) 0.0252(7) Uani 1 1 d . . .
O3 O 0.4403(3) 0.4303(3) 0.29687(14) 0.0369(7) Uani 1 1 d . . .
C35 C 0.5562(4) 0.5906(4) 0.0439(2) 0.0287(9) Uani 1 1 d . . .
C40 C 1.1026(4) 0.4106(4) 0.0426(2) 0.0302(9) Uani 1 1 d . . .
H40 H 1.1728 0.3483 0.0718 0.036 Uiso 1 1 calc R . .
C39 C 0.9951(4) 0.3807(4) 0.0335(2) 0.0290(9) Uani 1 1 d . . .
H39 H 0.9924 0.2979 0.0570 0.035 Uiso 1 1 calc R . .
C6 C 0.8731(4) -0.1961(4) 0.31713(18) 0.0250(9) Uani 1 1 d . . .
O6 O 0.5120(3) -0.1055(3) 0.39551(15) 0.0394(7) Uani 1 1 d . . .
O2 O 0.5556(3) 0.0341(3) 0.20410(15) 0.0388(7) Uani 1 1 d . . .
C18 C 0.4571(5) -0.2737(5) 0.4765(3) 0.0527(13) Uani 1 1 d . . .
H18A H 0.4200 -0.3009 0.4451 0.079 Uiso 1 1 calc R . .
H18B H 0.4088 -0.2833 0.5203 0.079 Uiso 1 1 calc R . .
H18C H 0.5563 -0.3310 0.4802 0.079 Uiso 1 1 calc R . .
O1 O 0.3534(3) 0.2043(3) 0.17311(17) 0.0474(8) Uani 1 1 d . . .
C25 C -0.0087(4) 0.7474(4) 0.15634(18) 0.0256(9) Uani 1 1 d . . .
C26 C -0.0513(4) 0.6516(4) 0.15491(18) 0.0260(9) Uani 1 1 d . . .
C21 C 0.0379(4) 0.1031(4) 0.4683(2) 0.0330(10) Uani 1 1 d . . .
H21 H 0.0637 0.1744 0.4464 0.040 Uiso 1 1 calc R . .
C7 C 1.0094(4) -0.2590(4) 0.34086(18) 0.0269(9) Uani 1 1 d . . .
C29 C -0.0409(4) 0.9508(4) 0.06483(19) 0.0267(9) Uani 1 1 d . . .
O4 O 0.6617(3) 0.2770(3) 0.29710(18) 0.0484(8) Uani 1 1 d . . .
C24 C 0.1262(4) 0.6756(4) 0.18100(19) 0.0255(9) Uani 1 1 d . . .
C17 C 0.4362(4) -0.1306(4) 0.4521(2) 0.0360(10) Uani 1 1 d . . .
C23 C 0.2232(4) 0.7305(4) 0.1926(2) 0.0293(9) Uani 1 1 d . . .
H23A H 0.2953 0.6609 0.2215 0.044 Uiso 1 1 calc R . .
H23B H 0.1718 0.8080 0.2140 0.044 Uiso 1 1 calc R . .
H23C H 0.2662 0.7588 0.1499 0.044 Uiso 1 1 calc R . .
C20 C 0.1210(4) 0.0018(4) 0.51687(19) 0.0297(9) Uani 1 1 d . . .
N4 N 0.5291(4) 0.4435(3) 0.13321(18) 0.0382(9) Uani 1 1 d . . .
C31 C -0.0623(4) 1.0013(4) -0.0537(2) 0.0291(9) Uani 1 1 d . . .
H31 H -0.1057 1.0016 -0.0903 0.035 Uiso 1 1 calc R . .
C3 C 0.5662(5) 0.3875(4) 0.3028(2) 0.0364(10) Uani 1 1 d . A .
C34 C 0.6599(4) 0.4698(4) 0.0384(2) 0.0275(9) Uani 1 1 d . . .
C8 C 1.0431(4) -0.1547(4) 0.33915(19) 0.0279(9) Uani 1 1 d . . .
C5 C 0.7841(4) -0.2611(4) 0.3083(2) 0.0341(10) Uani 1 1 d . . .
H5A H 0.7474 -0.2937 0.3520 0.051 Uiso 1 1 calc R . .
H5B H 0.8390 -0.3370 0.2863 0.051 Uiso 1 1 calc R . .
H5C H 0.7070 -0.1957 0.2810 0.051 Uiso 1 1 calc R . .
C37 C 0.7715(4) 0.4361(4) -0.0161(2) 0.0355(10) Uani 1 1 d . . .
H37A H 0.7308 0.4870 -0.0594 0.043 Uiso 1 1 calc R . .
H37B H 0.8069 0.3391 -0.0163 0.043 Uiso 1 1 calc R . .
N2 N 0.4775(3) 0.0339(3) 0.37970(18) 0.0372(9) Uani 1 1 d . . .
C16 C 0.3566(4) -0.0159(4) 0.4739(2) 0.0321(10) Uani 1 1 d . . .
C22 C -0.0817(4) 0.1018(4) 0.45149(19) 0.0310(9) Uani 1 1 d . . .
H22 H -0.1368 0.1718 0.4183 0.037 Uiso 1 1 calc R . .
C30 C -0.1020(4) 0.9532(4) 0.0105(2) 0.0292(9) Uani 1 1 d . . .
H30 H -0.1727 0.9213 0.0172 0.035 Uiso 1 1 calc R . .
C33 C 0.6400(4) 0.3806(4) 0.0967(2) 0.0322(10) Uani 1 1 d . . .
C28 C -0.0855(4) 0.8981(4) 0.13541(19) 0.0287(9) Uani 1 1 d . . .
H28A H -0.0683 0.9424 0.1667 0.034 Uiso 1 1 calc R . .
H28B H -0.1863 0.9219 0.1379 0.034 Uiso 1 1 calc R . .
C13 C 1.0418(4) -0.4770(4) 0.5542(2) 0.0374(11) Uani 1 1 d . . .
H13 H 1.0716 -0.4608 0.5907 0.045 Uiso 1 1 calc R . .
C19 C 0.2539(4) 0.0015(5) 0.5328(2) 0.0373(10) Uani 1 1 d . . .
H19A H 0.2336 0.0872 0.5457 0.045 Uiso 1 1 calc R . .
H19B H 0.2944 -0.0726 0.5709 0.045 Uiso 1 1 calc R . .
C12 C 1.0853(4) -0.4348(4) 0.4896(2) 0.0364(10) Uani 1 1 d . . .
H12 H 1.1443 -0.3891 0.4827 0.044 Uiso 1 1 calc R . .
C15 C 0.3856(4) 0.0852(4) 0.4259(2) 0.0341(10) Uani 1 1 d . . .
C1 C 0.4452(4) 0.0895(4) 0.1768(2) 0.0331(10) Uani 1 1 d D . .
C9 C 1.1683(4) -0.1463(5) 0.3558(2) 0.0414(11) Uani 1 1 d . . .
H9A H 1.1874 -0.0772 0.3223 0.062 Uiso 1 1 calc R . .
H9B H 1.2476 -0.2334 0.3565 0.062 Uiso 1 1 calc R . .
H9C H 1.1526 -0.1228 0.3997 0.062 Uiso 1 1 calc R . .
C11 C 1.0460(4) -0.4569(4) 0.4346(2) 0.0315(10) Uani 1 1 d . . .
C27 C -0.1806(4) 0.6532(4) 0.1359(2) 0.0363(10) Uani 1 1 d . . .
H27A H -0.1609 0.6158 0.0957 0.054 Uiso 1 1 calc R . .
H27B H -0.2510 0.7459 0.1273 0.054 Uiso 1 1 calc R . .
H27C H -0.2148 0.5988 0.1723 0.054 Uiso 1 1 calc R . .
C10 C 1.0913(4) -0.4069(4) 0.3645(2) 0.0347(10) Uani 1 1 d . . .
H10A H 1.1908 -0.4256 0.3629 0.042 Uiso 1 1 calc R . .
H10B H 1.0802 -0.4566 0.3341 0.042 Uiso 1 1 calc R . .
C36 C 0.5166(5) 0.7280(4) 0.0027(2) 0.0448(12) Uani 1 1 d . . .
H36A H 0.5593 0.7755 0.0191 0.067 Uiso 1 1 calc R . .
H36B H 0.4156 0.7770 0.0055 0.067 Uiso 1 1 calc R . .
H36C H 0.5489 0.7221 -0.0437 0.067 Uiso 1 1 calc R . .
C38 C 0.8914(4) 0.4680(4) -0.00884(19) 0.0262(9) Uani 1 1 d . . .
C14 C 0.3264(5) 0.2307(4) 0.4246(3) 0.0459(12) Uani 1 1 d . . .
H4A1 H 0.3950 0.2666 0.4042 0.069 Uiso 1 1 calc R . .
H4A2 H 0.3011 0.2463 0.4701 0.069 Uiso 1 1 calc R . .
H4A3 H 0.2436 0.2760 0.3985 0.069 Uiso 1 1 calc R . .
C4 C 0.6129(5) 0.4858(4) 0.3208(2) 0.0470(12) Uani 1 1 d D . .
F5 F 0.5669(15) 0.6013(10) 0.2807(6) 0.094(5) Uani 0.45 1 d PDU A 1
F4 F 0.5590(19) 0.5070(17) 0.3802(5) 0.129(5) Uani 0.45 1 d PDU A 1
F6 F 0.7429(9) 0.4459(12) 0.3236(10) 0.128(7) Uani 0.45 1 d PDU A 1
F5A F 0.5219(10) 0.6087(8) 0.3170(6) 0.091(4) Uani 0.55 1 d PDU A 2
F4A F 0.6584(12) 0.4463(9) 0.3817(4) 0.072(2) Uani 0.55 1 d PDU A 2
F6A F 0.7230(9) 0.4910(11) 0.2829(5) 0.087(3) Uani 0.55 1 d PDU A 2
F1 F 0.3026(6) 0.0579(6) 0.1096(4) 0.100(3) Uani 0.75 1 d PD B 1
F2 F 0.4355(7) -0.1175(5) 0.1757(3) 0.0892(19) Uani 0.75 1 d PD B 1
F3 F 0.5238(5) -0.0311(4) 0.0877(2) 0.0759(13) Uani 0.75 1 d PD B 1
F1A F 0.2813(16) -0.0109(18) 0.1855(8) 0.105(5) Uiso 0.25 1 d PD C 2
F2A F 0.4852(17) -0.1184(19) 0.1508(10) 0.091(8) Uiso 0.25 1 d PD C 2
F3A F 0.3512(18) 0.055(2) 0.0889(8) 0.072(6) Uiso 0.25 1 d PD C 2
C2 C 0.4280(9) -0.0002(6) 0.1353(5) 0.052(2) Uani 0.75 1 d PD B 1
C2A C 0.3904(19) 0.0043(19) 0.1505(9) 0.045(9) Uiso 0.25 1 d PD C 2

loop_
_atom_site_aniso_label
_atom_site_aniso_U_11
_atom_site_aniso_U_22
_atom_site_aniso_U_33
_atom_site_aniso_U_23
_atom_site_aniso_U_13
_atom_site_aniso_U_12
Ag1 0.03348(19) 0.02810(18) 0.0470(2) -0.01082(15) -0.01273(16) -0.00316(15)
Ag2 0.02917(18) 0.02693(18) 0.0349(2) -0.00447(14) -0.00502(14) -0.00906(14)
O5 0.0309(15) 0.0264(14) 0.0278(15) -0.0032(12) -0.0028(12) -0.0102(13)
O7 0.0282(14) 0.0234(14) 0.0286(15) -0.0023(12) -0.0023(12) -0.0082(12)
O8 0.0294(15) 0.0302(15) 0.0414(18) -0.0130(13) 0.0077(13) -0.0081(13)
C32 0.038(2) 0.033(2) 0.055(3) -0.006(2) 0.006(2) -0.010(2)
N3 0.0295(18) 0.0262(18) 0.0250(18) -0.0010(14) -0.0027(14) -0.0103(15)
N1 0.0248(17) 0.0249(18) 0.0251(18) -0.0046(14) -0.0040(14) -0.0088(15)
O3 0.0342(17) 0.0376(16) 0.0391(18) -0.0081(14) -0.0038(13) -0.0142(14)
C35 0.024(2) 0.031(2) 0.033(2) -0.0083(18) 0.0017(18) -0.0129(19)
C40 0.025(2) 0.033(2) 0.028(2) -0.0074(18) -0.0003(18) -0.0068(19)
C39 0.031(2) 0.030(2) 0.029(2) -0.0056(18) 0.0053(18) -0.0168(19)
C6 0.027(2) 0.025(2) 0.018(2) -0.0062(16) 0.0047(16) -0.0068(18)
O6 0.0323(15) 0.0356(16) 0.0431(19) -0.0088(14) 0.0075(14) -0.0100(14)
O2 0.0313(16) 0.0352(16) 0.0479(19) -0.0100(14) -0.0168(14) -0.0062(14)
C18 0.047(3) 0.038(3) 0.066(4) 0.000(2) -0.004(3) -0.016(2)
O1 0.0423(18) 0.0310(17) 0.068(2) -0.0130(15) -0.0219(17) -0.0069(16)
C25 0.029(2) 0.024(2) 0.018(2) -0.0052(16) 0.0053(16) -0.0067(18)
C26 0.026(2) 0.027(2) 0.018(2) -0.0018(16) -0.0001(16) -0.0066(18)
C21 0.037(2) 0.035(2) 0.030(2) -0.0067(19) 0.0042(19) -0.020(2)
C7 0.029(2) 0.027(2) 0.018(2) -0.0050(16) 0.0031(16) -0.0065(18)
C29 0.028(2) 0.0162(18) 0.026(2) -0.0024(16) 0.0018(17) -0.0022(17)
O4 0.0358(17) 0.0270(16) 0.083(3) -0.0108(16) -0.0133(17) -0.0102(15)
C24 0.027(2) 0.021(2) 0.020(2) -0.0045(16) 0.0042(16) -0.0042(17)
C17 0.031(2) 0.042(3) 0.035(3) -0.006(2) -0.002(2) -0.017(2)
C23 0.029(2) 0.025(2) 0.030(2) -0.0056(17) 0.0005(18) -0.0075(18)
C20 0.027(2) 0.042(2) 0.024(2) -0.0151(19) 0.0061(17) -0.016(2)
N4 0.034(2) 0.0300(19) 0.044(2) -0.0035(17) 0.0042(17) -0.0109(17)
C31 0.034(2) 0.024(2) 0.027(2) -0.0023(17) -0.0077(18) -0.0100(19)
C3 0.039(3) 0.029(2) 0.041(3) 0.0016(19) -0.011(2) -0.016(2)
C34 0.025(2) 0.036(2) 0.030(2) -0.0136(18) 0.0001(17) -0.0170(19)
C8 0.025(2) 0.032(2) 0.020(2) -0.0049(17) 0.0009(16) -0.0066(19)
C5 0.042(2) 0.031(2) 0.034(2) -0.0088(19) 0.002(2) -0.019(2)
C37 0.034(2) 0.043(2) 0.037(3) -0.018(2) 0.0052(19) -0.020(2)
N2 0.0274(18) 0.033(2) 0.046(2) -0.0051(17) 0.0026(17) -0.0100(16)
C16 0.025(2) 0.044(3) 0.032(2) -0.008(2) -0.0028(18) -0.018(2)
C22 0.031(2) 0.034(2) 0.022(2) -0.0008(18) -0.0003(18) -0.0103(19)
C30 0.029(2) 0.026(2) 0.030(2) -0.0023(17) 0.0019(18) -0.0121(18)
C33 0.025(2) 0.032(2) 0.041(3) -0.012(2) 0.0016(19) -0.0126(19)
C28 0.030(2) 0.0209(19) 0.025(2) -0.0026(17) 0.0037(17) -0.0037(17)
C13 0.045(3) 0.033(2) 0.027(2) -0.0024(19) 0.000(2) -0.011(2)
C19 0.036(2) 0.053(3) 0.030(2) -0.011(2) 0.0000(19) -0.023(2)
C12 0.037(2) 0.030(2) 0.034(3) 0.0012(19) -0.001(2) -0.011(2)
C15 0.021(2) 0.040(2) 0.042(3) -0.009(2) -0.0025(19) -0.0120(19)
C1 0.033(2) 0.028(2) 0.039(3) -0.0026(19) -0.007(2) -0.014(2)
C9 0.034(2) 0.043(3) 0.046(3) -0.010(2) -0.007(2) -0.013(2)
C11 0.030(2) 0.021(2) 0.028(2) -0.0007(17) -0.0002(18) 0.0015(18)
C27 0.036(2) 0.037(2) 0.033(2) -0.0033(19) -0.0008(19) -0.015(2)
C10 0.038(2) 0.025(2) 0.027(2) -0.0015(18) 0.0028(19) -0.0035(19)
C36 0.043(3) 0.035(2) 0.048(3) -0.004(2) -0.005(2) -0.009(2)
C38 0.0220(19) 0.032(2) 0.027(2) -0.0122(18) 0.0059(17) -0.0117(18)
C14 0.039(3) 0.041(3) 0.060(3) -0.016(2) 0.002(2) -0.016(2)
C4 0.051(3) 0.037(3) 0.054(3) -0.010(2) -0.011(3) -0.017(3)
F5 0.141(12) 0.052(7) 0.116(10) 0.020(6) -0.047(8) -0.071(8)
F4 0.222(15) 0.155(13) 0.098(10) -0.066(10) 0.024(10) -0.147(12)
F6 0.064(7) 0.063(7) 0.28(2) -0.049(11) -0.081(11) -0.011(5)
F5A 0.081(5) 0.029(4) 0.161(11) -0.034(6) -0.054(7) 0.001(4)
F4A 0.110(6) 0.068(5) 0.058(5) -0.004(4) -0.028(5) -0.054(5)
F6A 0.107(8) 0.098(8) 0.103(6) -0.051(5) 0.048(6) -0.088(7)
F1 0.057(4) 0.080(4) 0.180(7) -0.072(5) -0.066(4) 0.001(3)
F2 0.132(5) 0.056(3) 0.114(5) -0.005(3) -0.024(5) -0.071(3)
F3 0.093(3) 0.066(3) 0.073(3) -0.049(2) -0.016(3) -0.014(2)
C2 0.035(4) 0.026(4) 0.096(7) -0.012(4) -0.031(5) -0.006(3)

loop_
_atom_type_symbol
_atom_type_description
_atom_type_scat_dispersion_real
_atom_type_scat_dispersion_imag
_atom_type_scat_source
C C 0.0033 0.0016 'International Tables Vol C Tables 4.2.6.8 and 6.1.1.4'
H H 0.0000 0.0000 'International Tables Vol C Tables 4.2.6.8 and 6.1.1.4'
O O 0.0106 0.0060 'International Tables Vol C Tables 4.2.6.8 and 6.1.1.4'
N N 0.0061 0.0033 'International Tables Vol C Tables 4.2.6.8 and 6.1.1.4'
F F 0.0171 0.0103 'International Tables Vol C Tables 4.2.6.8 and 6.1.1.4'
Ag Ag -0.8971 1.1015 'International Tables Vol C Tables 4.2.6.8 and 6.1.1.4'

loop_
_geom_angle_atom_site_label_1
_geom_angle_atom_site_label_2
_geom_angle_atom_site_label_3
_geom_angle
_geom_angle_site_symmetry_1
_geom_angle_site_symmetry_3
_geom_angle_publ_flag
O1 Ag1 O3 153.32(11) . . ?
O1 Ag1 N3 102.32(11) . . ?
O3 Ag1 N3 98.43(10) . . ?
O1 Ag1 N4 104.34(12) . . ?
O3 Ag1 N4 88.41(11) . . ?
N3 Ag1 N4 99.50(11) . . ?
O1 Ag1 Ag2 80.97(7) . . ?
O3 Ag1 Ag2 74.10(7) . . ?
N3 Ag1 Ag2 161.25(8) . . ?
N4 Ag1 Ag2 97.48(8) . . ?
O4 Ag2 N2 118.59(13) . . ?
O4 Ag2 O2 135.06(12) . . ?
N2 Ag2 O2 101.77(12) . . ?
O4 Ag2 N1 95.34(10) . . ?
N2 Ag2 N1 103.43(11) . . ?
O2 Ag2 N1 93.56(10) . . ?
O4 Ag2 Ag1 76.75(7) . . ?
N2 Ag2 Ag1 102.14(8) . . ?
O2 Ag2 Ag1 76.18(7) . . ?
N1 Ag2 Ag1 153.91(8) . . ?
C8 O5 N1 107.8(3) . . ?
C26 O7 N3 107.5(3) . . ?
C35 O8 N4 108.3(3) . . ?
C33 C32 H32A 109.5 . . ?
C33 C32 H32B 109.5 . . ?
H32A C32 H32B 109.5 . . ?
C33 C32 H32C 109.5 . . ?
H32A C32 H32C 109.5 . . ?
H32B C32 H32C 109.5 . . ?
C24 N3 O7 106.4(3) . . ?
C24 N3 Ag1 132.3(3) . . ?
O7 N3 Ag1 120.0(2) . . ?
C6 N1 O5 106.4(3) . . ?
C6 N1 Ag2 130.4(3) . . ?
O5 N1 Ag2 119.8(2) . . ?
C3 O3 Ag1 116.7(3) . . ?
O8 C35 C34 110.5(3) . . ?
O8 C35 C36 115.9(3) . . ?
C34 C35 C36 133.5(4) . . ?
C39 C40 C38 120.3(4) . 2_765 ?
C39 C40 H40 119.8 . . ?
C38 C40 H40 119.8 2_765 . ?
C40 C39 C38 121.7(4) . . ?
C40 C39 H39 119.1 . . ?
C38 C39 H39 119.1 . . ?
N1 C6 C7 111.3(3) . . ?
N1 C6 C5 120.6(3) . . ?
C7 C6 C5 128.1(3) . . ?
C17 O6 N2 107.7(3) . . ?
C1 O2 Ag2 123.4(3) . . ?
C17 C18 H18A 109.5 . . ?
C17 C18 H18B 109.5 . . ?
H18A C18 H18B 109.5 . . ?
C17 C18 H18C 109.5 . . ?
H18A C18 H18C 109.5 . . ?
H18B C18 H18C 109.5 . . ?
C1 O1 Ag1 122.0(3) . . ?
C26 C25 C24 104.9(3) . . ?
C26 C25 C28 128.0(4) . . ?
C24 C25 C28 127.1(4) . . ?
C25 C26 O7 110.1(3) . . ?
C25 C26 C27 134.4(4) . . ?
O7 C26 C27 115.4(3) . . ?
C22 C21 C20 121.3(4) . . ?
C22 C21 H21 119.4 . . ?
C20 C21 H21 119.4 . . ?
C8 C7 C6 104.2(3) . . ?
C8 C7 C10 129.2(4) . . ?
C6 C7 C10 126.5(4) . . ?
C30 C29 C31 118.2(4) . 2_575 ?
C30 C29 C28 121.0(4) . . ?
C31 C29 C28 120.7(4) 2_575 . ?
C3 O4 Ag2 117.5(3) . . ?
N3 C24 C25 111.1(3) . . ?
N3 C24 C23 120.5(3) . . ?
C25 C24 C23 128.4(3) . . ?
C16 C17 O6 110.4(4) . . ?
C16 C17 C18 133.8(4) . . ?
O6 C17 C18 115.8(4) . . ?
C24 C23 H23A 109.5 . . ?
C24 C23 H23B 109.5 . . ?
H23A C23 H23B 109.5 . . ?
C24 C23 H23C 109.5 . . ?
H23A C23 H23C 109.5 . . ?
H23B C23 H23C 109.5 . . ?
C22 C20 C21 118.6(4) 2_556 . ?
C22 C20 C19 120.6(4) 2_556 . ?
C21 C20 C19 120.7(4) . . ?
C33 N4 O8 105.6(3) . . ?
C33 N4 Ag1 132.1(3) . . ?
O8 N4 Ag1 118.5(2) . . ?
C30 C31 C29 120.4(4) . 2_575 ?
C30 C31 H31 119.8 . . ?
C29 C31 H31 119.8 2_575 . ?
O3 C3 O4 130.5(4) . . ?
O3 C3 C4 115.1(4) . . ?
O4 C3 C4 114.3(4) . . ?
C35 C34 C33 104.1(3) . . ?
C35 C34 C37 128.4(4) . . ?
C33 C34 C37 127.5(4) . . ?
O5 C8 C7 110.2(3) . . ?
O5 C8 C9 116.2(4) . . ?
C7 C8 C9 133.5(4) . . ?
C6 C5 H5A 109.5 . . ?
C6 C5 H5B 109.5 . . ?
H5A C5 H5B 109.5 . . ?
C6 C5 H5C 109.5 . . ?
H5A C5 H5C 109.5 . . ?
H5B C5 H5C 109.5 . . ?
C34 C37 C38 113.2(3) . . ?
C34 C37 H37A 108.9 . . ?
C38 C37 H37A 108.9 . . ?
C34 C37 H37B 108.9 . . ?
C38 C37 H37B 108.9 . . ?
H37A C37 H37B 107.8 . . ?
C15 N2 O6 106.2(3) . . ?
C15 N2 Ag2 137.2(3) . . ?
O6 N2 Ag2 116.4(2) . . ?
C17 C16 C15 104.1(4) . . ?
C17 C16 C19 127.4(4) . . ?
C15 C16 C19 128.4(4) . . ?
C21 C22 C20 120.1(4) . 2_556 ?
C21 C22 H22 120.0 . . ?
C20 C22 H22 120.0 2_556 . ?
C29 C30 C31 121.4(4) . . ?
C29 C30 H30 119.3 . . ?
C31 C30 H30 119.3 . . ?
N4 C33 C34 111.5(4) . . ?
N4 C33 C32 119.3(4) . . ?
C34 C33 C32 129.2(4) . . ?
C25 C28 C29 112.2(3) . . ?
C25 C28 H28A 109.2 . . ?
C29 C28 H28A 109.2 . . ?
C25 C28 H28B 109.2 . . ?
C29 C28 H28B 109.2 . . ?
H28A C28 H28B 107.9 . . ?
C12 C13 C11 119.8(4) . 2_746 ?
C12 C13 H13 120.1 . . ?
C11 C13 H13 120.1 2_746 . ?
C16 C19 C20 111.1(3) . . ?
C16 C19 H19A 109.4 . . ?
C20 C19 H19A 109.4 . . ?
C16 C19 H19B 109.4 . . ?
C20 C19 H19B 109.4 . . ?
H19A C19 H19B 108.0 . . ?
C11 C12 C13 122.5(4) . . ?
C11 C12 H12 118.8 . . ?
C13 C12 H12 118.8 . . ?
N2 C15 C16 111.6(4) . . ?
N2 C15 C14 120.6(4) . . ?
C16 C15 C14 127.8(4) . . ?
O2 C1 O1 131.3(4) . . ?
O2 C1 C2A 119.5(8) . . ?
O1 C1 C2A 108.4(8) . . ?
O2 C1 C2 112.2(4) . . ?
O1 C1 C2 116.2(4) . . ?
C2A C1 C2 17.1(8) . . ?
C8 C9 H9A 109.5 . . ?
C8 C9 H9B 109.5 . . ?
H9A C9 H9B 109.5 . . ?
C8 C9 H9C 109.5 . . ?
H9A C9 H9C 109.5 . . ?
H9B C9 H9C 109.5 . . ?
C12 C11 C13 117.8(4) . 2_746 ?
C12 C11 C10 121.7(4) . . ?
C13 C11 C10 120.5(4) 2_746 . ?
C26 C27 H27A 109.5 . . ?
C26 C27 H27B 109.5 . . ?
H27A C27 H27B 109.5 . . ?
C26 C27 H27C 109.5 . . ?
H27A C27 H27C 109.5 . . ?
H27B C27 H27C 109.5 . . ?
C7 C10 C11 112.2(3) . . ?
C7 C10 H10A 109.2 . . ?
C11 C10 H10A 109.2 . . ?
C7 C10 H10B 109.2 . . ?
C11 C10 H10B 109.2 . . ?
H10A C10 H10B 107.9 . . ?
C35 C36 H36A 109.5 . . ?
C35 C36 H36B 109.5 . . ?
H36A C36 H36B 109.5 . . ?
C35 C36 H36C 109.5 . . ?
H36A C36 H36C 109.5 . . ?
H36B C36 H36C 109.5 . . ?
C39 C38 C40 117.9(3) . 2_765 ?
C39 C38 C37 121.0(4) . . ?
C40 C38 C37 121.0(4) 2_765 . ?
C15 C14 H4A1 109.5 . . ?
C15 C14 H4A2 109.5 . . ?
H4A1 C14 H4A2 109.5 . . ?
C15 C14 H4A3 109.5 . . ?
H4A1 C14 H4A3 109.5 . . ?
H4A2 C14 H4A3 109.5 . . ?
F6 C4 F5 108.2(9) . . ?
F6 C4 F5A 125.6(8) . . ?
F5 C4 F5A 37.5(6) . . ?
F6 C4 F4 106.0(8) . . ?
F5 C4 F4 106.6(8) . . ?
F5A C4 F4 69.8(8) . . ?
F6 C4 F4A 64.7(8) . . ?
F5 C4 F4A 132.9(8) . . ?
F5A C4 F4A 105.9(7) . . ?
F4 C4 F4A 43.9(7) . . ?
F6 C4 F6A 39.3(8) . . ?
F5 C4 F6A 74.9(7) . . ?
F5A C4 F6A 106.6(7) . . ?
F4 C4 F6A 136.6(8) . . ?
F4A C4 F6A 102.6(6) . . ?
F6 C4 C3 115.8(7) . . ?
F5 C4 C3 111.5(7) . . ?
F5A C4 C3 116.6(6) . . ?
F4 C4 C3 108.3(6) . . ?
F4A C4 C3 112.9(5) . . ?
F6A C4 C3 111.1(6) . . ?
F3 C2 F1 109.3(7) . . ?
F3 C2 F2 107.0(6) . . ?
F1 C2 F2 106.0(7) . . ?
F3 C2 C1 113.3(6) . . ?
F1 C2 C1 111.5(6) . . ?
F2 C2 C1 109.4(6) . . ?
F2A C2A F3A 106.3(13) . . ?
F2A C2A F1A 105.1(13) . . ?
F3A C2A F1A 104.9(12) . . ?
F2A C2A C1 111.7(16) . . ?
F3A C2A C1 113.3(16) . . ?
F1A C2A C1 114.8(15) . . ?

loop_
_geom_bond_atom_site_label_1
_geom_bond_atom_site_label_2
_geom_bond_distance
_geom_bond_site_symmetry_2
_geom_bond_publ_flag
Ag1 O1 2.273(3) . ?
Ag1 O3 2.318(3) . ?
Ag1 N3 2.338(3) . ?
Ag1 N4 2.511(4) . ?
Ag1 Ag2 3.0777(4) . ?
Ag2 O4 2.298(3) . ?
Ag2 N2 2.304(4) . ?
Ag2 O2 2.352(3) . ?
Ag2 N1 2.378(3) . ?
O5 C8 1.357(4) . ?
O5 N1 1.414(4) . ?
O7 C26 1.364(4) . ?
O7 N3 1.416(4) . ?
O8 C35 1.350(5) . ?
O8 N4 1.410(4) . ?
C32 C33 1.485(6) . ?
C32 H32A 0.9800 . ?
C32 H32B 0.9800 . ?
C32 H32C 0.9800 . ?
N3 C24 1.311(5) . ?
N1 C6 1.313(5) . ?
O3 C3 1.237(5) . ?
C35 C34 1.353(5) . ?
C35 C36 1.483(6) . ?
C40 C39 1.382(5) . ?
C40 C38 1.399(6) 2_765 ?
C40 H40 0.9500 . ?
C39 C38 1.381(6) . ?
C39 H39 0.9500 . ?
C6 C7 1.426(5) . ?
C6 C5 1.485(6) . ?
O6 C17 1.365(5) . ?
O6 N2 1.410(4) . ?
O2 C1 1.227(5) . ?
C18 C17 1.492(6) . ?
C18 H18A 0.9800 . ?
C18 H18B 0.9800 . ?
C18 H18C 0.9800 . ?
O1 C1 1.232(5) . ?
C25 C26 1.348(5) . ?
C25 C24 1.422(5) . ?
C25 C28 1.513(5) . ?
C26 C27 1.490(6) . ?
C21 C22 1.387(6) . ?
C21 C20 1.394(6) . ?
C21 H21 0.9500 . ?
C7 C8 1.361(6) . ?
C7 C10 1.501(5) . ?
C29 C30 1.378(6) . ?
C29 C31 1.394(6) 2_575 ?
C29 C28 1.526(5) . ?
O4 C3 1.242(5) . ?
C24 C23 1.493(6) . ?
C17 C16 1.348(6) . ?
C23 H23A 0.9800 . ?
C23 H23B 0.9800 . ?
C23 H23C 0.9800 . ?
C20 C22 1.390(6) 2_556 ?
C20 C19 1.510(5) . ?
N4 C33 1.322(5) . ?
C31 C30 1.386(6) . ?
C31 C29 1.394(6) 2_575 ?
C31 H31 0.9500 . ?
C3 C4 1.535(6) . ?
C34 C33 1.423(6) . ?
C34 C37 1.501(6) . ?
C8 C9 1.483(6) . ?
C5 H5A 0.9800 . ?
C5 H5B 0.9800 . ?
C5 H5C 0.9800 . ?
C37 C38 1.513(5) . ?
C37 H37A 0.9900 . ?
C37 H37B 0.9900 . ?
N2 C15 1.308(5) . ?
C16 C15 1.429(6) . ?
C16 C19 1.503(6) . ?
C22 C20 1.390(6) 2_556 ?
C22 H22 0.9500 . ?
C30 H30 0.9500 . ?
C28 H28A 0.9900 . ?
C28 H28B 0.9900 . ?
C13 C12 1.389(6) . ?
C13 C11 1.394(6) 2_746 ?
C13 H13 0.9500 . ?
C19 H19A 0.9900 . ?
C19 H19B 0.9900 . ?
C12 C11 1.385(6) . ?
C12 H12 0.9500 . ?
C15 C14 1.473(6) . ?
C1 C2A 1.552(16) . ?
C1 C2 1.562(7) . ?
C9 H9A 0.9800 . ?
C9 H9B 0.9800 . ?
C9 H9C 0.9800 . ?
C11 C13 1.394(6) 2_746 ?
C11 C10 1.514(6) . ?
C27 H27A 0.9800 . ?
C27 H27B 0.9800 . ?
C27 H27C 0.9800 . ?
C10 H10A 0.9900 . ?
C10 H10B 0.9900 . ?
C36 H36A 0.9800 . ?
C36 H36B 0.9800 . ?
C36 H36C 0.9800 . ?
C38 C40 1.399(6) 2_765 ?
C14 H4A1 0.9800 . ?
C14 H4A2 0.9800 . ?
C14 H4A3 0.9800 . ?
C4 F6 1.272(9) . ?
C4 F5 1.293(9) . ?
C4 F5A 1.295(8) . ?
C4 F4 1.310(9) . ?
C4 F4A 1.326(8) . ?
C4 F6A 1.329(8) . ?
F1 C2 1.345(7) . ?
F2 C2 1.356(8) . ?
F3 C2 1.303(10) . ?
F1A C2A 1.333(14) . ?
F2A C2A 1.313(14) . ?
F3A C2A 1.318(14) . ?

loop_
_geom_torsion_atom_site_label_1
_geom_torsion_atom_site_label_2
_geom_torsion_atom_site_label_3
_geom_torsion_atom_site_label_4
_geom_torsion
_geom_torsion_site_symmetry_1
_geom_torsion_site_symmetry_2
_geom_torsion_site_symmetry_3
_geom_torsion_site_symmetry_4
_geom_torsion_publ_flag
O1 Ag1 Ag2 O4 158.90(13) . . . . ?
O3 Ag1 Ag2 O4 -30.70(12) . . . . ?
N3 Ag1 Ag2 O4 -99.3(3) . . . . ?
N4 Ag1 Ag2 O4 55.49(13) . . . . ?
O1 Ag1 Ag2 N2 -84.21(13) . . . . ?
O3 Ag1 Ag2 N2 86.19(12) . . . . ?
N3 Ag1 Ag2 N2 17.6(3) . . . . ?
N4 Ag1 Ag2 N2 172.37(12) . . . . ?
O1 Ag1 Ag2 O2 15.11(12) . . . . ?
O3 Ag1 Ag2 O2 -174.49(10) . . . . ?
N3 Ag1 Ag2 O2 116.9(3) . . . . ?
N4 Ag1 Ag2 O2 -88.31(12) . . . . ?
O1 Ag1 Ag2 N1 84.19(19) . . . . ?
O3 Ag1 Ag2 N1 -105.41(18) . . . . ?
N3 Ag1 Ag2 N1 -174.0(3) . . . . ?
N4 Ag1 Ag2 N1 -19.23(19) . . . . ?
C26 O7 N3 C24 0.0(4) . . . . ?
C26 O7 N3 Ag1 -168.7(2) . . . . ?
O1 Ag1 N3 C24 -148.0(3) . . . . ?
O3 Ag1 N3 C24 48.9(4) . . . . ?
N4 Ag1 N3 C24 -40.9(4) . . . . ?
Ag2 Ag1 N3 C24 113.8(4) . . . . ?
O1 Ag1 N3 O7 17.3(3) . . . . ?
O3 Ag1 N3 O7 -145.8(2) . . . . ?
N4 Ag1 N3 O7 124.4(2) . . . . ?
Ag2 Ag1 N3 O7 -81.0(4) . . . . ?
C8 O5 N1 C6 -0.4(4) . . . . ?
C8 O5 N1 Ag2 161.0(2) . . . . ?
O4 Ag2 N1 C6 162.6(3) . . . . ?
N2 Ag2 N1 C6 41.5(3) . . . . ?
O2 Ag2 N1 C6 -61.5(3) . . . . ?
Ag1 Ag2 N1 C6 -126.9(3) . . . . ?
O4 Ag2 N1 O5 6.2(3) . . . . ?
N2 Ag2 N1 O5 -114.9(2) . . . . ?
O2 Ag2 N1 O5 142.1(2) . . . . ?
Ag1 Ag2 N1 O5 76.8(3) . . . . ?
O1 Ag1 O3 C3 66.3(4) . . . . ?
N3 Ag1 O3 C3 -152.9(3) . . . . ?
N4 Ag1 O3 C3 -53.5(3) . . . . ?
Ag2 Ag1 O3 C3 44.7(3) . . . . ?
N4 O8 C35 C34 1.1(4) . . . . ?
N4 O8 C35 C36 -178.5(3) . . . . ?
C38 C40 C39 C38 0.4(7) 2_765 . . . ?
O5 N1 C6 C7 -0.3(4) . . . . ?
Ag2 N1 C6 C7 -159.1(3) . . . . ?
O5 N1 C6 C5 -179.5(3) . . . . ?
Ag2 N1 C6 C5 21.8(5) . . . . ?
O4 Ag2 O2 C1 -78.6(4) . . . . ?
N2 Ag2 O2 C1 75.7(3) . . . . ?
N1 Ag2 O2 C1 -179.8(3) . . . . ?
Ag1 Ag2 O2 C1 -24.1(3) . . . . ?
O3 Ag1 O1 C1 -37.8(5) . . . . ?
N3 Ag1 O1 C1 -178.1(3) . . . . ?
N4 Ag1 O1 C1 78.6(4) . . . . ?
Ag2 Ag1 O1 C1 -16.9(3) . . . . ?
C24 C25 C26 O7 0.6(4) . . . . ?
C28 C25 C26 O7 179.7(3) . . . . ?
C24 C25 C26 C27 178.9(4) . . . . ?
C28 C25 C26 C27 -2.0(7) . . . . ?
N3 O7 C26 C25 -0.4(4) . . . . ?
N3 O7 C26 C27 -179.1(3) . . . . ?
N1 C6 C7 C8 0.9(4) . . . . ?
C5 C6 C7 C8 -180.0(4) . . . . ?
N1 C6 C7 C10 178.8(4) . . . . ?
C5 C6 C7 C10 -2.1(6) . . . . ?
N2 Ag2 O4 C3 -61.7(4) . . . . ?
O2 Ag2 O4 C3 89.4(4) . . . . ?
N1 Ag2 O4 C3 -170.2(3) . . . . ?
Ag1 Ag2 O4 C3 35.1(3) . . . . ?
O7 N3 C24 C25 0.4(4) . . . . ?
Ag1 N3 C24 C25 167.1(3) . . . . ?
O7 N3 C24 C23 -179.8(3) . . . . ?
Ag1 N3 C24 C23 -13.1(6) . . . . ?
C26 C25 C24 N3 -0.6(4) . . . . ?
C28 C25 C24 N3 -179.7(4) . . . . ?
C26 C25 C24 C23 179.6(4) . . . . ?
C28 C25 C24 C23 0.5(6) . . . . ?
N2 O6 C17 C16 -0.8(4) . . . . ?
N2 O6 C17 C18 179.2(4) . . . . ?
C22 C21 C20 C22 0.0(6) . . . 2_556 ?
C22 C21 C20 C19 177.5(4) . . . . ?
C35 O8 N4 C33 0.2(4) . . . . ?
C35 O8 N4 Ag1 -160.4(2) . . . . ?
O1 Ag1 N4 C33 -38.8(4) . . . . ?
O3 Ag1 N4 C33 117.5(4) . . . . ?
N3 Ag1 N4 C33 -144.2(4) . . . . ?
Ag2 Ag1 N4 C33 43.8(4) . . . . ?
O1 Ag1 N4 O8 115.8(3) . . . . ?
O3 Ag1 N4 O8 -88.0(3) . . . . ?
N3 Ag1 N4 O8 10.3(3) . . . . ?
Ag2 Ag1 N4 O8 -161.7(2) . . . . ?
Ag1 O3 C3 O4 -35.3(6) . . . . ?
Ag1 O3 C3 C4 145.4(3) . . . . ?
Ag2 O4 C3 O3 -11.2(7) . . . . ?
Ag2 O4 C3 C4 168.2(3) . . . . ?
O8 C35 C34 C33 -1.8(4) . . . . ?
C36 C35 C34 C33 177.7(4) . . . . ?
O8 C35 C34 C37 178.5(3) . . . . ?
C36 C35 C34 C37 -2.0(7) . . . . ?
N1 O5 C8 C7 1.0(4) . . . . ?
N1 O5 C8 C9 179.3(3) . . . . ?
C6 C7 C8 O5 -1.2(4) . . . . ?
C10 C7 C8 O5 -179.0(4) . . . . ?
C6 C7 C8 C9 -179.0(4) . . . . ?
C10 C7 C8 C9 3.2(8) . . . . ?
C35 C34 C37 C38 81.5(5) . . . . ?
C33 C34 C37 C38 -98.1(5) . . . . ?
C17 O6 N2 C15 0.1(4) . . . . ?
C17 O6 N2 Ag2 175.1(2) . . . . ?
O4 Ag2 N2 C15 30.9(4) . . . . ?
O2 Ag2 N2 C15 -128.7(4) . . . . ?
N1 Ag2 N2 C15 134.7(4) . . . . ?
Ag1 Ag2 N2 C15 -50.5(4) . . . . ?
O4 Ag2 N2 O6 -142.1(2) . . . . ?
O2 Ag2 N2 O6 58.4(3) . . . . ?
N1 Ag2 N2 O6 -38.2(3) . . . . ?
Ag1 Ag2 N2 O6 136.5(2) . . . . ?
O6 C17 C16 C15 1.1(4) . . . . ?
C18 C17 C16 C15 -178.9(5) . . . . ?
O6 C17 C16 C19 177.3(4) . . . . ?
C18 C17 C16 C19 -2.6(8) . . . . ?
C20 C21 C22 C20 0.0(7) . . . 2_556 ?
C31 C29 C30 C31 0.2(6) 2_575 . . . ?
C28 C29 C30 C31 179.8(3) . . . . ?
C29 C31 C30 C29 -0.2(6) 2_575 . . . ?
O8 N4 C33 C34 -1.4(4) . . . . ?
Ag1 N4 C33 C34 155.5(3) . . . . ?
O8 N4 C33 C32 178.5(4) . . . . ?
Ag1 N4 C33 C32 -24.6(6) . . . . ?
C35 C34 C33 N4 2.0(5) . . . . ?
C37 C34 C33 N4 -178.3(4) . . . . ?
C35 C34 C33 C32 -177.9(4) . . . . ?
C37 C34 C33 C32 1.8(7) . . . . ?
C26 C25 C28 C29 -97.3(5) . . . . ?
C24 C25 C28 C29 81.6(5) . . . . ?
C30 C29 C28 C25 86.3(4) . . . . ?
C31 C29 C28 C25 -94.1(4) 2_575 . . . ?
C17 C16 C19 C20 -77.4(5) . . . . ?
C15 C16 C19 C20 98.0(5) . . . . ?
C22 C20 C19 C16 113.4(4) 2_556 . . . ?
C21 C20 C19 C16 -64.1(5) . . . . ?
C11 C13 C12 C11 -0.6(7) 2_746 . . . ?
O6 N2 C15 C16 0.6(4) . . . . ?
Ag2 N2 C15 C16 -172.9(3) . . . . ?
O6 N2 C15 C14 -180.0(4) . . . . ?
Ag2 N2 C15 C14 6.6(6) . . . . ?
C17 C16 C15 N2 -1.0(5) . . . . ?
C19 C16 C15 N2 -177.2(4) . . . . ?
C17 C16 C15 C14 179.6(4) . . . . ?
C19 C16 C15 C14 3.3(7) . . . . ?
Ag2 O2 C1 O1 21.2(7) . . . . ?
Ag2 O2 C1 C2A -147.4(8) . . . . ?
Ag2 O2 C1 C2 -164.6(4) . . . . ?
Ag1 O1 C1 O2 3.2(7) . . . . ?
Ag1 O1 C1 C2A 172.8(8) . . . . ?
Ag1 O1 C1 C2 -170.7(5) . . . . ?
C13 C12 C11 C13 0.6(6) . . . 2_746 ?
C13 C12 C11 C10 178.3(4) . . . . ?
C8 C7 C10 C11 98.6(5) . . . . ?
C6 C7 C10 C11 -78.7(5) . . . . ?
C12 C11 C10 C7 -77.4(5) . . . . ?
C13 C11 C10 C7 100.2(4) 2_746 . . . ?
C40 C39 C38 C40 -0.4(6) . . . 2_765 ?
C40 C39 C38 C37 -177.6(4) . . . . ?
C34 C37 C38 C39 81.4(5) . . . . ?
C34 C37 C38 C40 -95.7(5) . . . 2_765 ?
O3 C3 C4 F6 -176.3(11) . . . . ?
O4 C3 C4 F6 4.2(12) . . . . ?
O3 C3 C4 F5 -52.1(9) . . . . ?
O4 C3 C4 F5 128.5(9) . . . . ?
O3 C3 C4 F5A -11.2(9) . . . . ?
O4 C3 C4 F5A 169.4(8) . . . . ?
O3 C3 C4 F4 64.9(11) . . . . ?
O4 C3 C4 F4 -114.6(10) . . . . ?
O3 C3 C4 F4A 111.7(7) . . . . ?
O4 C3 C4 F4A -67.7(8) . . . . ?
O3 C3 C4 F6A -133.6(7) . . . . ?
O4 C3 C4 F6A 47.0(7) . . . . ?
O2 C1 C2 F3 -60.6(6) . . . . ?
O1 C1 C2 F3 114.5(5) . . . . ?
C2A C1 C2 F3 -179(3) . . . . ?
O2 C1 C2 F1 175.7(7) . . . . ?
O1 C1 C2 F1 -9.2(10) . . . . ?
C2A C1 C2 F1 57(3) . . . . ?
O2 C1 C2 F2 58.7(8) . . . . ?
O1 C1 C2 F2 -126.2(6) . . . . ?
C2A C1 C2 F2 -60(3) . . . . ?
O2 C1 C2A F2A -11.3(16) . . . . ?
O1 C1 C2A F2A 177.7(11) . . . . ?
C2 C1 C2A F2A 57(3) . . . . ?
O2 C1 C2A F3A -131.3(11) . . . . ?
O1 C1 C2A F3A 57.8(14) . . . . ?
C2 C1 C2A F3A -62(3) . . . . ?
O2 C1 C2A F1A 108.2(13) . . . . ?
O1 C1 C2A F1A -62.7(14) . . . . ?
C2 C1 C2A F1A 177(4) . . . . ?

loop_
_platon_squeeze_void_nr
_platon_squeeze_void_average_x
_platon_squeeze_void_average_y
_platon_squeeze_void_average_z
_platon_squeeze_void_volume
_platon_squeeze_void_count_electrons
_platon_squeeze_void_content
1 0.034 0.242 0.259 67 20 ' '
2 -0.035 0.758 0.741 67 20 ' '
